data_2200084
loop_
_publ_author_name
'Baker, Charles F.'
'Barker, Marten G.'
'Blake, Alexander J.'

_publ_section_title
;
 Calcium nitride (Ca~2~N), a redetermination
;
_journal_issue 2
_journal_name_full 'Acta Crystallographica Section E'
_journal_page_first i6
_journal_page_last i7
_journal_paper_doi 10.1107/S1600536801000472
_journal_volume 57
_journal_year 2001
_chemical_formula_moiety 'Ca2 N'
_chemical_formula_sum 'Ca2 N'
_chemical_formula_weight 94.17
_chemical_name_systematic
;
?
;
_space_group_IT_number 166
_symmetry_cell_setting trigonal
_symmetry_space_group_name_Hall '-R 3 2"'
_symmetry_space_group_name_H-M 'R -3 m :H'
_audit_creation_method SHELXL-97
_cell_angle_alpha 90.00
_cell_angle_beta 90.00
_cell_angle_gamma 120.00
_cell_formula_units_Z 3
_cell_length_a 3.6271(3)
_cell_length_b 3.6271(3)
_cell_length_c 18.972(2)
_cell_measurement_reflns_used 49
_cell_measurement_temperature 298(2)
_cell_measurement_theta_max 16.5
_cell_measurement_theta_min 12.5
_cell_volume 216.15(3)
_computing_cell_refinement STADI4
_computing_data_collection 'STADI4 (Stoe & Cie, 1997)'
_computing_data_reduction 'X-RED (Stoe & Cie, 1997)'
_computing_publication_material 'SHELXL97 and PLATON (Spek, 2000)'
_computing_structure_refinement 'SHELXL97 (Sheldrick, 1997)'
_computing_structure_solution 'SIR97 (Altomare et al., 1994)'
_diffrn_ambient_temperature 298(2)
_diffrn_measured_fraction_theta_full 1.000
_diffrn_measured_fraction_theta_max 1.000
_diffrn_measurement_device_type 'Stoe Stadi-4 four-circle'
_diffrn_measurement_method \w/\q
_diffrn_radiation_monochromator graphite
_diffrn_radiation_source 'fine-focus sealed tube'
_diffrn_radiation_type MoK\a
_diffrn_radiation_wavelength .71073
_diffrn_reflns_av_R_equivalents .055
_diffrn_reflns_av_sigmaI/netI .023
_diffrn_reflns_limit_h_max 5
_diffrn_reflns_limit_h_min -5
_diffrn_reflns_limit_k_max 5
_diffrn_reflns_limit_k_min -5
_diffrn_reflns_limit_l_max 25
_diffrn_reflns_limit_l_min -25
_diffrn_reflns_number 864
_diffrn_reflns_theta_full 29.9
_diffrn_reflns_theta_max 29.9
_diffrn_reflns_theta_min 3.2
_diffrn_standards_decay_% 'random variation +-1.6'
_diffrn_standards_interval_time 60
_diffrn_standards_number 3
_exptl_absorpt_coefficient_mu 3.61
_exptl_absorpt_correction_T_max .652
_exptl_absorpt_correction_T_min .574
_exptl_absorpt_correction_type '\y scan'
_exptl_absorpt_process_details '(X-RED; Stoe & Cie, 1997)'
_exptl_crystal_colour 'dark red'
_exptl_crystal_density_diffrn 2.170
_exptl_crystal_density_method 'not measured'
_exptl_crystal_description sphenoid
_exptl_crystal_F_000 141
_exptl_crystal_size_max .24
_exptl_crystal_size_mid .16
_exptl_crystal_size_min .16
_refine_diff_density_max .23
_refine_diff_density_min -.30
_refine_ls_extinction_coef .063(8)
_refine_ls_extinction_method SHELXL97
_refine_ls_goodness_of_fit_ref 1.28
_refine_ls_hydrogen_treatment none
_refine_ls_matrix_type full
_refine_ls_number_parameters 7
_refine_ls_number_reflns 104
_refine_ls_number_restraints 0
_refine_ls_restrained_S_all 1.28
_refine_ls_R_factor_all .018
_refine_ls_R_factor_gt .017
_refine_ls_shift/su_max .001
_refine_ls_shift/su_mean .000
_refine_ls_structure_factor_coef Fsqd
_refine_ls_weighting_details 'calc w = 1/[\s^2^(Fo^2^)+0.28P] where P = (Fo^2^+2Fc^2^)/3'
_refine_ls_weighting_scheme calc
_refine_ls_wR_factor_ref .038
_reflns_number_gt 99
_reflns_number_total 104
_reflns_threshold_expression I>2\s(I)
_cod_data_source_file br6000.cif
_cod_data_source_block I
_cod_depositor_comments
;
The following automatic conversions were performed:
'_geom_bond_publ_flag' value 'Yes' changed to 'yes' according to
'/home/saulius/struct/CIF-dictionaries/cif_core.dic' dictionary named
'cif_core.dic' version 2.4.1 from 2010-06-29 (4 times).

Automatic conversion script
Id: cif_fix_enum 1527 2010-12-29 10:47:43Z saulius 

The following automatic conversions were performed:

'_geom_bond_publ_flag' value 'Yes' changed to 'yes' according to
/home/saulius/struct/CIF-dictionaries/cif_core.dic dictionary named
'cif_core.dic' version 2.4.1 from 2010-06-29 (4 times).

Automatic conversion script
Id: cif_fix_values 1715 2011-07-08 13:25:40Z adriana 
;
_cod_original_sg_symbol_H-M 'R -3 m'
_cod_database_code 2200084
_cod_database_fobs_code 2200084

loop_
_symmetry_equiv_pos_as_xyz
'x, y, z'
'-y, x-y, z'
'-x+y, -x, z'
'x-y, -y, -z'
'-x, -x+y, -z'
'y, x, -z'
'x+2/3, y+1/3, z+1/3'
'-y+2/3, x-y+1/3, z+1/3'
'-x+y+2/3, -x+1/3, z+1/3'
'x-y+2/3, -y+1/3, -z+1/3'
'-x+2/3, -x+y+1/3, -z+1/3'
'y+2/3, x+1/3, -z+1/3'
'x+1/3, y+2/3, z+2/3'
'-y+1/3, x-y+2/3, z+2/3'
'-x+y+1/3, -x+2/3, z+2/3'
'x-y+1/3, -y+2/3, -z+2/3'
'-x+1/3, -x+y+2/3, -z+2/3'
'y+1/3, x+2/3, -z+2/3'
'-x, -y, -z'
'y, -x+y, -z'
'x-y, x, -z'
'-x+y, y, z'
'x, x-y, z'
'-y, -x, z'
'-x+2/3, -y+1/3, -z+1/3'
'y+2/3, -x+y+1/3, -z+1/3'
'x-y+2/3, x+1/3, -z+1/3'
'-x+y+2/3, y+1/3, z+1/3'
'x+2/3, x-y+1/3, z+1/3'
'-y+2/3, -x+1/3, z+1/3'
'-x+1/3, -y+2/3, -z+2/3'
'y+1/3, -x+y+2/3, -z+2/3'
'x-y+1/3, x+2/3, -z+2/3'
'-x+y+1/3, y+2/3, z+2/3'
'x+1/3, x-y+2/3, z+2/3'
'-y+1/3, -x+2/3, z+2/3'

loop_
_atom_site_label
_atom_site_fract_x
_atom_site_fract_y
_atom_site_fract_z
_atom_site_U_iso_or_equiv
_atom_site_adp_type
_atom_site_calc_flag
_atom_site_refinement_flags
_atom_site_occupancy
_atom_site_disorder_assembly
_atom_site_disorder_group
_atom_site_type_symbol
Ca 1.0000 1.0000 .26631(3) .0136(2) Uani d S 1 . . Ca
N .6667 .3333 .3333 .0134(6) Uani d S 1 . . N

loop_
_atom_site_aniso_label
_atom_site_aniso_U_11
_atom_site_aniso_U_22
_atom_site_aniso_U_33
_atom_site_aniso_U_12
_atom_site_aniso_U_13
_atom_site_aniso_U_23
Ca .0125(3) .0125(3) .0157(3) .00624(13) .000 .000
N .0114(8) .0114(8) .0175(13) .0057(4) .000 .000

loop_
_atom_type_symbol
_atom_type_description
_atom_type_scat_dispersion_real
_atom_type_scat_dispersion_imag
_atom_type_scat_source
N N .0061 .0033 'International Tables Vol C Tables 4.2.6.8 and 6.1.1.4'
Ca Ca .2262 .3064 'International Tables Vol C Tables 4.2.6.8 and 6.1.1.4'

loop_
_geom_angle_atom_site_label_1
_geom_angle_atom_site_label_2
_geom_angle_atom_site_label_3
_geom_angle_site_symmetry_1
_geom_angle_site_symmetry_3
_geom_angle
Ca N Ca 1_545 1_445 95.503(14)
Ca N Ca 1_545 . 95.503(14)
Ca N Ca 1_445 . 95.503(14)
Ca N Ca 1_545 31_765 84.496(14)
Ca N Ca 1_445 31_765 180
Ca N Ca . 31_765 84.496(14)
Ca N Ca 1_545 31_655 84.496(14)
Ca N Ca 1_445 31_655 84.496(14)
Ca N Ca . 31_655 180
Ca N Ca 31_765 31_655 95.504(14)
Ca N Ca 1_545 31_665 180
Ca N Ca 1_445 31_665 84.496(14)
Ca N Ca . 31_665 84.496(14)
Ca N Ca 31_765 31_665 95.505(14)
Ca N Ca 31_655 31_665 95.505(14)
N Ca N 1_565 1_665 95.503(14)
N Ca N 1_565 . 95.503(14)
N Ca N 1_665 . 95.503(14)
N Ca Ca 1_565 31_775 47.752(7)
N Ca Ca 1_665 31_775 47.751(7)
N Ca Ca . 31_775 98.20(2)
N Ca Ca 1_565 31_665 47.752(7)
N Ca Ca 1_665 31_665 98.20(2)
N Ca Ca . 31_665 47.751(7)
Ca Ca Ca 31_775 31_665 66.802(18)
N Ca Ca 1_565 31_765 98.20(2)
N Ca Ca 1_665 31_765 47.752(7)
N Ca Ca . 31_765 47.752(7)
Ca Ca Ca 31_775 31_765 66.802(18)
Ca Ca Ca 31_665 31_765 66.802(18)
N Ca Ca 1_565 1_445 90.0
N Ca Ca 1_665 1_445 137.752(7)
N Ca Ca . 1_445 42.248(7)
Ca Ca Ca 31_775 1_445 123.401(9)
Ca Ca Ca 31_665 1_445 56.599(9)
Ca Ca Ca 31_765 1_445 90.0
N Ca Ca 1_565 1_665 90.0
N Ca Ca 1_665 1_665 42.248(7)
N Ca Ca . 1_665 137.752(7)
Ca Ca Ca 31_775 1_665 56.599(9)
Ca Ca Ca 31_665 1_665 123.401(9)
Ca Ca Ca 31_765 1_665 90.0
Ca Ca Ca 1_445 1_665 180
N Ca Ca 1_565 1_655 137.752(7)
N Ca Ca 1_665 1_655 42.248(7)
N Ca Ca . 1_655 90.0
Ca Ca Ca 31_775 1_655 90.0
Ca Ca Ca 31_665 1_655 123.401(9)
Ca Ca Ca 31_765 1_655 56.599(9)
Ca Ca Ca 1_445 1_655 120
Ca Ca Ca 1_665 1_655 60
N Ca Ca 1_565 1_565 42.248(7)
N Ca Ca 1_665 1_565 90.0
N Ca Ca . 1_565 137.752(7)
Ca Ca Ca 31_775 1_565 56.599(9)
Ca Ca Ca 31_665 1_565 90.0
Ca Ca Ca 31_765 1_565 123.401(9)
Ca Ca Ca 1_445 1_565 120
Ca Ca Ca 1_665 1_565 60
Ca Ca Ca 1_655 1_565 120
N Ca Ca 1_565 1_455 42.248(7)
N Ca Ca 1_665 1_455 137.752(7)
N Ca Ca . 1_455 90.0
Ca Ca Ca 31_775 1_455 90.0
Ca Ca Ca 31_665 1_455 56.599(9)
Ca Ca Ca 31_765 1_455 123.401(9)
Ca Ca Ca 1_445 1_455 60
Ca Ca Ca 1_665 1_455 120
Ca Ca Ca 1_655 1_455 180
Ca Ca Ca 1_565 1_455 60
N Ca Ca 1_565 1_545 137.752(7)
N Ca Ca 1_665 1_545 90.0
N Ca Ca . 1_545 42.248(7)
Ca Ca Ca 31_775 1_545 123.401(9)
Ca Ca Ca 31_665 1_545 90.0
Ca Ca Ca 31_765 1_545 56.599(9)
Ca Ca Ca 1_445 1_545 60
Ca Ca Ca 1_665 1_545 120
Ca Ca Ca 1_655 1_545 60
Ca Ca Ca 1_565 1_545 180
Ca Ca Ca 1_455 1_545 120

loop_
_geom_bond_atom_site_label_1
_geom_bond_atom_site_label_2
_geom_bond_site_symmetry_2
_geom_bond_distance
_geom_bond_publ_flag
Ca N . 2.4500(3) yes
Ca Ca 31_775 3.2944(8) yes
Ca Ca 1_545 3.6271(3) yes
Ca Ca 25_665 4.3221(6) yes
